data_7103494
loop_
_publ_author_name
'Cheng, Fei'
'Hector, Andrew L'
'Levason, William'
'Reid, Gillian'
'Webster, Michael'
'Zhang, Wenjian'

_publ_section_title
;
 Coordination networks derived from germanium(ii) thioether macrocyclic
 complexes-the first authenticated chalcogenoether complexes of Ge(ii).
;
_journal_issue 43
_journal_name_full 'Chemical communications (Cambridge, England)'
_journal_page_first 5508
_journal_page_last 5510
_journal_paper_doi 10.1039/b809444f
_journal_year 2008
_chemical_formula_moiety 'C10 H20 Cl4 Ge2 S4, 0.705(C H2 Cl2)'
_chemical_formula_sum 'C10.7 H21.41 Cl5.41 Ge2 S4'
_chemical_formula_weight 615.14
_chemical_name_common
;
(1,4,8,11-
tetrathiacyclotetradecane)bis(dichlorogermanium(ii)) dichloromethane
solvate
;
_chemical_name_systematic
;
(1,4,8,11-tetrathiacyclotetradecane)bis(dichlorogermanium(II))
dichloromethane solvate
;
_space_group_IT_number 57
_symmetry_cell_setting orthorhombic
_symmetry_Int_Tables_number 57
_symmetry_space_group_name_Hall '-P 2c 2b'
_symmetry_space_group_name_H-M 'P b c m'
_atom_sites_solution_hydrogens geom
_atom_sites_solution_primary direct
_atom_sites_solution_secondary difmap
_audit_creation_date 2008-04-18
_audit_creation_method 'SHELXL-97 + hand edit'
_audit_update_record
; 2008-05-16 revised systematic name.
2008-07-27 added CH2Cl2 to systematic name.
2008-07-27 added treatment of CH2Cl2 to _refine_special_details
;
_cell_angle_alpha 90.00
_cell_angle_beta 90.00
_cell_angle_gamma 90.00
_cell_formula_units_Z 4
_cell_length_a 4.9051(10)
_cell_length_b 22.596(3)
_cell_length_c 20.973(3)
_cell_measurement_reflns_used 2895
_cell_measurement_temperature 120(2)
_cell_measurement_theta_max 27.48
_cell_measurement_theta_min 2.91
_cell_volume 2324.5(7)
_computing_structure_refinement 'SHELXL-97 (Sheldrick, 1997)'
_computing_structure_solution 'SHELXS-97 (Sheldrick, 1997)'
_diffrn_ambient_temperature 120(2)
_diffrn_measured_fraction_theta_full 0.991
_diffrn_measured_fraction_theta_max 0.991
_diffrn_measurement_device_type 'Bruker-Nonius 95mm CCD camera on \k-goniostat'
_diffrn_measurement_method '\f & \w scans'
_diffrn_radiation_monochromator '10cm confocal mirrors'
_diffrn_radiation_source 'Bruker-Nonius FR591 rotating anode'
_diffrn_radiation_type MoK\a
_diffrn_radiation_wavelength 0.71073
_diffrn_reflns_av_R_equivalents 0.0600
_diffrn_reflns_av_sigmaI/netI 0.0507
_diffrn_reflns_limit_h_max 6
_diffrn_reflns_limit_h_min -6
_diffrn_reflns_limit_k_max 29
_diffrn_reflns_limit_k_min -23
_diffrn_reflns_limit_l_max 24
_diffrn_reflns_limit_l_min -27
_diffrn_reflns_number 12862
_diffrn_reflns_theta_full 27.49
_diffrn_reflns_theta_max 27.49
_diffrn_reflns_theta_min 3.43
_diffrn_standards_number 0
_exptl_absorpt_coefficient_mu 3.560
_exptl_absorpt_correction_T_max 1.0000
_exptl_absorpt_correction_T_min 0.7878
_exptl_absorpt_correction_type multi-scan
_exptl_absorpt_process_details 'G.M. Sheldrick, (2007). SADABS. Version 2007/2. Bruker AXS Inc.'
_exptl_crystal_colour colourless
_exptl_crystal_density_diffrn 1.758
_exptl_crystal_density_method 'not measured'
_exptl_crystal_description rhombus
_exptl_crystal_F_000 1222
_exptl_crystal_size_max 0.20
_exptl_crystal_size_mid 0.06
_exptl_crystal_size_min 0.03
_refine_diff_density_max 2.016
_refine_diff_density_min -0.858
_refine_diff_density_rms 0.172
_refine_ls_extinction_method none
_refine_ls_goodness_of_fit_ref 1.076
_refine_ls_hydrogen_treatment constr
_refine_ls_matrix_type full
_refine_ls_number_parameters 118
_refine_ls_number_reflns 2721
_refine_ls_number_restraints 0
_refine_ls_restrained_S_all 1.076
_refine_ls_R_factor_all 0.0876
_refine_ls_R_factor_gt 0.0631
_refine_ls_shift/su_max 0.000
_refine_ls_shift/su_mean 0.000
_refine_ls_structure_factor_coef Fsqd
_refine_ls_weighting_details 'w=1/[\s^2^(Fo^2^)+(0.0458P)^2^+25.7997P] where P=(Fo^2^+2Fc^2^)/3'
_refine_ls_weighting_scheme calc
_refine_ls_wR_factor_gt 0.1405
_refine_ls_wR_factor_ref 0.1572
_reflns_number_gt 2131
_reflns_number_total 2721
_reflns_threshold_expression I>2sigma(I)
_cod_data_source_file b809444f.txt
_cod_data_source_block 08wz403_[C10H20Cl4Ge2S4]
_cod_original_formula_sum 'C10.70 H21.41 Cl5.41 Ge2 S4'
_cod_database_code 7103494

loop_
_symmetry_equiv_pos_as_xyz
'x, y, z'
'-x, -y, z+1/2'
'-x, y+1/2, -z+1/2'
'x, -y+1/2, -z'
'-x, -y, -z'
'x, y, -z-1/2'
'x, -y-1/2, z-1/2'
'-x, y-1/2, z'

loop_
_atom_site_label
_atom_site_type_symbol
_atom_site_fract_x
_atom_site_fract_y
_atom_site_fract_z
_atom_site_U_iso_or_equiv
_atom_site_adp_type
_atom_site_occupancy
_atom_site_symmetry_multiplicity
_atom_site_calc_flag
_atom_site_refinement_flags
_atom_site_disorder_assembly
_atom_site_disorder_group
Ge1 Ge 0.2146(2) 0.45260(5) 0.2500 0.0338(3) Uani 1 2 d S . .
Ge2 Ge 0.11639(19) 0.2500 0.5000 0.0223(2) Uani 1 2 d S . .
Cl1 Cl 0.4886(7) 0.37156(12) 0.2500 0.0421(6) Uani 1 2 d S . .
Cl2 Cl 0.5516(6) 0.52200(12) 0.2500 0.0411(6) Uani 1 2 d S . .
Cl3 Cl 0.4195(3) 0.25558(7) 0.41749(7) 0.0280(4) Uani 1 1 d . . .
S1 S 0.2411(3) 0.45255(7) 0.38146(7) 0.0245(3) Uani 1 1 d . . .
S2 S 0.1345(3) 0.37197(6) 0.51344(7) 0.0220(3) Uani 1 1 d . . .
C1 C -0.0074(15) 0.3939(3) 0.3886(3) 0.0299(14) Uani 1 1 d . . .
H1A H -0.1572 0.4015 0.3580 0.036 Uiso 1 1 calc R . .
H1B H 0.0800 0.3561 0.3761 0.036 Uiso 1 1 calc R . .
C2 C -0.1293(13) 0.3866(3) 0.4549(3) 0.0247(13) Uani 1 1 d . . .
H2A H -0.2614 0.3535 0.4546 0.030 Uiso 1 1 calc R . .
H2B H -0.2287 0.4231 0.4667 0.030 Uiso 1 1 calc R . .
C3 C -0.0611(16) 0.3711(3) 0.5871(3) 0.0330(16) Uani 1 1 d . . .
H3A H -0.1937 0.3382 0.5850 0.040 Uiso 1 1 calc R . .
H3B H 0.0647 0.3629 0.6229 0.040 Uiso 1 1 calc R . .
C4 C -0.2159(15) 0.4282(3) 0.6016(3) 0.0320(15) Uani 1 1 d . . .
H4A H -0.3555 0.4346 0.5682 0.038 Uiso 1 1 calc R . .
H4B H -0.3119 0.4237 0.6429 0.038 Uiso 1 1 calc R . .
C5 C -0.0338(13) 0.4819(3) 0.6049(3) 0.0252(13) Uani 1 1 d . . .
H5A H 0.0683 0.4862 0.5644 0.030 Uiso 1 1 calc R . .
H5B H 0.0995 0.4773 0.6400 0.030 Uiso 1 1 calc R . .
Cl4 Cl 0.2745(17) 0.1571(2) 0.2500 0.081(3) Uani 0.701(12) 2 d SP . .
Cl5 Cl -0.0934(19) 0.2509(5) 0.2171(6) 0.110(4) Uani 0.350(6) 1 d P . .
C6 C 0.216(6) 0.2293(8) 0.2500 0.068(7) Uani 0.701(12) 2 d SP . .
H6A H 0.3643 0.2491 0.2262 0.082 Uiso 0.350(6) 1 calc PR . .
H6B H 0.2233 0.2437 0.2946 0.082 Uiso 0.350(6) 1 calc PR . .

loop_
_atom_site_aniso_label
_atom_site_aniso_U_11
_atom_site_aniso_U_22
_atom_site_aniso_U_33
_atom_site_aniso_U_23
_atom_site_aniso_U_13
_atom_site_aniso_U_12
Ge1 0.0299(6) 0.0532(7) 0.0184(5) 0.000 0.000 0.0136(5)
Ge2 0.0218(5) 0.0198(4) 0.0251(5) -0.0015(3) 0.000 0.000
Cl1 0.0585(17) 0.0429(14) 0.0248(11) 0.000 0.000 0.0149(13)
Cl2 0.0506(16) 0.0488(14) 0.0238(11) 0.000 0.000 0.0075(12)
Cl3 0.0350(8) 0.0260(7) 0.0230(7) -0.0017(6) 0.0047(6) -0.0007(6)
S1 0.0253(8) 0.0283(8) 0.0199(7) 0.0002(6) 0.0011(6) 0.0060(6)
S2 0.0235(7) 0.0223(7) 0.0201(7) -0.0024(6) 0.0005(6) 0.0000(6)
C1 0.036(4) 0.026(3) 0.027(3) -0.001(3) -0.007(3) 0.003(3)
C2 0.020(3) 0.028(3) 0.026(3) 0.003(2) -0.005(3) 0.000(2)
C3 0.046(4) 0.028(3) 0.025(3) -0.002(3) 0.014(3) -0.013(3)
C4 0.034(4) 0.030(3) 0.031(3) -0.011(3) 0.012(3) -0.005(3)
C5 0.024(3) 0.024(3) 0.027(3) -0.009(2) -0.002(3) 0.004(2)
Cl4 0.155(7) 0.052(3) 0.035(2) 0.000 0.000 0.017(3)
Cl5 0.066(6) 0.095(6) 0.168(11) 0.020(6) 0.027(6) 0.022(5)
C6 0.14(2) 0.040(9) 0.026(8) 0.000 0.000 0.004(12)

loop_
_atom_type_symbol
_atom_type_description
_atom_type_scat_dispersion_real
_atom_type_scat_dispersion_imag
_atom_type_scat_source
C C 0.0033 0.0016 'International Tables Vol C Tables 4.2.6.8 and 6.1.1.4'
H H 0.0000 0.0000 'International Tables Vol C Tables 4.2.6.8 and 6.1.1.4'
S S 0.1246 0.1234 'International Tables Vol C Tables 4.2.6.8 and 6.1.1.4'
Cl Cl 0.1484 0.1585 'International Tables Vol C Tables 4.2.6.8 and 6.1.1.4'
Ge Ge 0.1547 1.8001 'International Tables Vol C Tables 4.2.6.8 and 6.1.1.4'

loop_
_geom_angle_atom_site_label_1
_geom_angle_atom_site_label_2
_geom_angle_atom_site_label_3
_geom_angle
_geom_angle_site_symmetry_1
_geom_angle_site_symmetry_3
_geom_angle_publ_flag
Cl1 Ge1 Cl2 97.22(12) . . ?
Cl1 Ge1 S1 88.38(4) . . ?
Cl2 Ge1 S1 88.06(4) . . ?
Cl3 Ge2 Cl3 98.81(9) 4_556 . ?
Cl3 Ge2 S2 87.53(5) 4_556 . ?
Cl3 Ge2 S2 90.07(5) . . ?
C1 S1 C5 102.0(3) . 5_566 ?
C1 S1 Ge1 92.9(2) . . ?
C5 S1 Ge1 97.5(2) 5_566 . ?
C2 S2 C3 101.6(3) . . ?
C2 S2 Ge2 95.1(2) . . ?
C3 S2 Ge2 93.4(2) . . ?
C2 C1 S1 114.8(4) . . ?
C2 C1 H1A 108.6 . . ?
S1 C1 H1A 108.6 . . ?
C2 C1 H1B 108.6 . . ?
S1 C1 H1B 108.6 . . ?
H1A C1 H1B 107.5 . . ?
C1 C2 S2 111.0(5) . . ?
C1 C2 H2A 109.4 . . ?
S2 C2 H2A 109.4 . . ?
C1 C2 H2B 109.4 . . ?
S2 C2 H2B 109.4 . . ?
H2A C2 H2B 108.0 . . ?
C4 C3 S2 115.0(5) . . ?
C4 C3 H3A 108.5 . . ?
S2 C3 H3A 108.5 . . ?
C4 C3 H3B 108.5 . . ?
S2 C3 H3B 108.5 . . ?
H3A C3 H3B 107.5 . . ?
C5 C4 C3 113.2(6) . . ?
C5 C4 H4A 108.9 . . ?
C3 C4 H4A 108.9 . . ?
C5 C4 H4B 108.9 . . ?
C3 C4 H4B 108.9 . . ?
H4A C4 H4B 107.8 . . ?
C4 C5 S1 109.3(5) . 5_566 ?
C4 C5 H5A 109.8 . . ?
S1 C5 H5A 109.8 5_566 . ?
C4 C5 H5B 109.8 . . ?
S1 C5 H5B 109.8 5_566 . ?
H5A C5 H5B 108.3 . . ?
Cl5 Cl5 C6 66.6(5) 6_556 . ?
Cl4 C6 Cl5 115.4(14) . . ?
Cl4 C6 H6A 108.4 . . ?
Cl5 C6 H6A 108.4 . . ?
Cl4 C6 H6B 108.4 . . ?
Cl5 C6 H6B 108.4 . . ?
H6A C6 H6B 107.5 . . ?

loop_
_geom_bond_atom_site_label_1
_geom_bond_atom_site_label_2
_geom_bond_distance
_geom_bond_site_symmetry_2
_geom_bond_publ_flag
Ge1 Cl1 2.272(3) . ?
Ge1 Cl2 2.278(3) . ?
Ge1 S1 2.7602(15) . ?
Ge2 Cl3 2.2850(17) 4_556 ?
Ge2 Cl3 2.2850(17) . ?
Ge2 S2 2.7719(15) . ?
S1 C1 1.808(7) . ?
S1 C5 1.819(6) 5_566 ?
S2 C2 1.815(6) . ?
S2 C3 1.818(6) . ?
C1 C2 1.523(9) . ?
C1 H1A 0.9900 . ?
C1 H1B 0.9900 . ?
C2 H2A 0.9900 . ?
C2 H2B 0.9900 . ?
C3 C4 1.528(9) . ?
C3 H3A 0.9900 . ?
C3 H3B 0.9900 . ?
C4 C5 1.509(9) . ?
C4 H4A 0.9900 . ?
C4 H4B 0.9900 . ?
C5 S1 1.819(6) 5_566 ?
C5 H5A 0.9900 . ?
C5 H5B 0.9900 . ?
Cl4 C6 1.656(18) . ?
Cl5 Cl5 1.38(3) 6_556 ?
Cl5 C6 1.74(3) . ?
C6 H6A 0.9900 . ?
C6 H6B 0.9900 . ?

loop_
_geom_torsion_atom_site_label_1
_geom_torsion_atom_site_label_2
_geom_torsion_atom_site_label_3
_geom_torsion_atom_site_label_4
_geom_torsion
_geom_torsion_site_symmetry_1
_geom_torsion_site_symmetry_2
_geom_torsion_site_symmetry_3
_geom_torsion_site_symmetry_4
_geom_torsion_publ_flag
Cl1 Ge1 S1 C1 -79.0(2) . . . . ?
Cl2 Ge1 S1 C1 -176.2(2) . . . . ?
Cl1 Ge1 S1 C5 178.6(2) . . . 5_566 ?
Cl2 Ge1 S1 C5 81.3(2) . . . 5_566 ?
Cl3 Ge2 S2 C2 -174.6(2) 4_556 . . . ?
Cl3 Ge2 S2 C2 86.6(2) . . . . ?
Cl3 Ge2 S2 C3 -72.6(3) 4_556 . . . ?
Cl3 Ge2 S2 C3 -171.4(3) . . . . ?
C5 S1 C1 C2 -65.9(5) 5_566 . . . ?
Ge1 S1 C1 C2 -164.2(5) . . . . ?
S1 C1 C2 S2 -58.6(6) . . . . ?
C3 S2 C2 C1 175.8(5) . . . . ?
Ge2 S2 C2 C1 -89.7(4) . . . . ?
C2 S2 C3 C4 -58.9(6) . . . . ?
Ge2 S2 C3 C4 -154.9(5) . . . . ?
S2 C3 C4 C5 -57.3(7) . . . . ?
C3 C4 C5 S1 177.3(5) . . . 5_566 ?
